data_1554292
loop_
_publ_author_name
'Li, Bingnan'
'Mai, Shaoyu'
'Song, Qiuling'

_publ_section_title
;
 Synthesis of fused benzimidazoles via successive nucleophilic additions
 of benzimidazole derivatives to arynes under transition metal-free
 conditions
;
_journal_issue 10
_journal_name_full 'Organic Chemistry Frontiers'
_journal_page_first 1639
_journal_paper_doi 10.1039/C8QO00251G
_journal_volume 5
_journal_year 2018
_chemical_formula_moiety 'C21 H16 N2 O, C4 H4 O2'
_chemical_formula_sum 'C25 H20 N2 O3'
_chemical_formula_weight 396.43
_space_group_crystal_system triclinic
_space_group_IT_number 2
_space_group_name_Hall '-P 1'
_space_group_name_H-M_alt 'P -1'
_atom_sites_solution_hydrogens geom
_atom_sites_solution_primary iterative
_atom_sites_solution_secondary difmap
_audit_creation_date 2018-03-07
_audit_creation_method
;
Olex2 1.2
(compiled 2017.08.10 svn.r3458 for OlexSys, GUI svn.r5381)
;
_audit_update_record
;
2018-03-08 deposited with the CCDC.
2018-03-26 downloaded from the CCDC.
;
_cell_angle_alpha 94.495(10)
_cell_angle_beta 95.250(10)
_cell_angle_gamma 98.331(7)
_cell_formula_units_Z 2
_cell_length_a 9.0455(8)
_cell_length_b 9.9480(9)
_cell_length_c 11.7172(17)
_cell_measurement_reflns_used 1828
_cell_measurement_temperature 293(2)
_cell_measurement_theta_max 27.0150
_cell_measurement_theta_min 3.3230
_cell_volume 1034.4(2)
_computing_cell_refinement 'CrysAlisPro 1.171.38.41 (Rigaku OD, 2015)'
_computing_data_collection 'CrysAlisPro 1.171.38.41 (Rigaku OD, 2015)'
_computing_data_reduction 'CrysAlisPro 1.171.38.41 (Rigaku OD, 2015)'
_computing_molecular_graphics 'Olex2 (Dolomanov et al., 2009)'
_computing_publication_material 'Olex2 (Dolomanov et al., 2009)'
_computing_structure_refinement 'XL (Sheldrick, 2008)'
_computing_structure_solution 'olex2.solve (Bourhis et al., 2015)'
_diffrn_ambient_temperature 293(2)
_diffrn_detector 'CCD plate'
_diffrn_detector_area_resol_mean 16.1213
_diffrn_detector_type Eos
_diffrn_measured_fraction_theta_full 0.992
_diffrn_measured_fraction_theta_max 0.992
_diffrn_measurement_details
;
List of Runs (angles in degrees, time in seconds):

  # Type    Start    End  Width  t~exp~   \w     \q     \k     \f   Frames
#--------------------------------------------------------------------------
  1  \w     -1.00  76.00   1.00    7.50    --   16.81  57.00 -30.00   77
  2  \w     52.00  88.00   1.00    7.50    --   16.81 178.00 120.00   36
  3  \w    -21.00  83.00   1.00    7.50    --   16.81  19.00 -90.00  104
  4  \w    -23.00  23.00   1.00    7.50    --  -17.43 -99.00-180.00   46
  5  \w    -24.00   3.00   1.00    7.50    --  -17.43 -99.00  60.00   27
  6  \w    -49.00  37.00   1.00    7.50    --   16.81 -77.00 120.00   86
;
_diffrn_measurement_device 'four-circle diffractometer'
_diffrn_measurement_device_type 'Xcalibur, Eos, Gemini'
_diffrn_measurement_method '\w scans'
_diffrn_orient_matrix_type 'CrysAlisPro convention (1999,Acta A55,543-557)'
_diffrn_orient_matrix_UB_11 -0.0164965000
_diffrn_orient_matrix_UB_12 -0.0721833000
_diffrn_orient_matrix_UB_13 -0.0030879000
_diffrn_orient_matrix_UB_21 0.0137256000
_diffrn_orient_matrix_UB_22 -0.0041187000
_diffrn_orient_matrix_UB_23 -0.0587159000
_diffrn_orient_matrix_UB_31 0.0767410000
_diffrn_orient_matrix_UB_32 -0.0032689000
_diffrn_orient_matrix_UB_33 0.0164482000
_diffrn_radiation_monochromator graphite
_diffrn_radiation_probe x-ray
_diffrn_radiation_type MoK\a
_diffrn_radiation_wavelength 0.71073
_diffrn_reflns_av_R_equivalents 0.0504
_diffrn_reflns_av_unetI/netI 0.0778
_diffrn_reflns_limit_h_max 11
_diffrn_reflns_limit_h_min -11
_diffrn_reflns_limit_k_max 11
_diffrn_reflns_limit_k_min -12
_diffrn_reflns_limit_l_max 11
_diffrn_reflns_limit_l_min -14
_diffrn_reflns_number 7650
_diffrn_reflns_theta_full 26.37
_diffrn_reflns_theta_max 26.37
_diffrn_reflns_theta_min 2.85
_diffrn_source 'fine-focus sealed X-ray tube'
_diffrn_source_type 'Enhance (Mo) X-ray Source'
_exptl_absorpt_coefficient_mu 0.084
_exptl_absorpt_correction_T_max 1.00000
_exptl_absorpt_correction_T_min 0.78138
_exptl_absorpt_correction_type multi-scan
_exptl_absorpt_process_details
;
CrysAlisPro 1.171.38.41 (Rigaku Oxford Diffraction, 2015)
Empirical absorption correction using spherical harmonics,
 implemented in SCALE3 ABSPACK scaling algorithm.
;
_exptl_crystal_density_diffrn 1.273
_exptl_crystal_density_method 'not measured'
_exptl_crystal_description block
_exptl_crystal_F_000 416
_exptl_crystal_size_max 0.09
_exptl_crystal_size_mid 0.08
_exptl_crystal_size_min 0.07
_refine_diff_density_max 0.475
_refine_diff_density_min -0.366
_refine_diff_density_rms 0.091
_refine_ls_extinction_method none
_refine_ls_goodness_of_fit_ref 1.059
_refine_ls_hydrogen_treatment constr
_refine_ls_matrix_type full
_refine_ls_number_parameters 274
_refine_ls_number_reflns 4214
_refine_ls_number_restraints 0
_refine_ls_restrained_S_all 1.059
_refine_ls_R_factor_all 0.1661
_refine_ls_R_factor_gt 0.1274
_refine_ls_shift/su_max 0.000
_refine_ls_shift/su_mean 0.000
_refine_ls_structure_factor_coef Fsqd
_refine_ls_weighting_details 'calc w=1/[\s^2^(Fo^2^)+(0.1320P)^2^+3.4700P] where P=(Fo^2^+2Fc^2^)/3'
_refine_ls_weighting_scheme calc
_refine_ls_wR_factor_gt 0.3304
_refine_ls_wR_factor_ref 0.3582
_reflns_number_gt 2657
_reflns_number_total 4214
_reflns_threshold_expression >2sigma(I)
_cod_data_source_file c8qo00251g2.cif
_cod_data_source_block exp_3993
_cod_database_code 1554292
_reflns_odcompleteness_completeness 99.86
_reflns_odcompleteness_iscentric 1
_reflns_odcompleteness_theta 26.32
_olex2_refinement_description
;
1. Fixed Uiso
 At 1.2 times of:
  All C(H) groups
 At 1.5 times of:
  All C(H,H,H) groups, All O(H) groups
2.a Aromatic/amide H refined with riding coordinates:
 C12(H12), C5(H5), C3(H3), C4(H4), C6(H6), C10(H10), C9(H9), C11(H11),
 C20(H20), C16(H16), C17(H17), C18(H18), C24(H24)
2.b Idealised Me refined as rotating group:
 C21(H21a,H21b,H21c), C22(H22a,H22b,H22c)
2.c Idealised tetrahedral OH refined as rotating group:
 O1(H1)
;
_olex2_submission_special_instructions 'No special instructions were received'
_oxdiff_exptl_absorpt_empirical_details
;
Empirical correction (ABSPACK) includes:
- Absorption correction using spherical harmonics
- Frame scaling
;
_oxdiff_exptl_absorpt_empirical_full_max 1.372
_oxdiff_exptl_absorpt_empirical_full_min 0.574

loop_
_space_group_symop_id
_space_group_symop_operation_xyz
1 'x, y, z'
2 '-x, -y, -z'

loop_
_atom_site_label
_atom_site_type_symbol
_atom_site_fract_x
_atom_site_fract_y
_atom_site_fract_z
_atom_site_U_iso_or_equiv
_atom_site_adp_type
_atom_site_occupancy
_atom_site_calc_flag
_atom_site_refinement_flags_posn
N1 N 0.1713(4) 0.4826(4) 0.1444(4) 0.0371(10) Uani 1 d .
C15 C 0.4456(5) 0.7596(5) 0.1460(4) 0.0343(10) Uani 1 d .
N2 N 0.3954(5) 0.4231(4) 0.1190(4) 0.0387(10) Uani 1 d .
C7 C 0.3049(6) 0.3180(5) 0.1634(4) 0.0409(12) Uani 1 d .
C1 C 0.3095(5) 0.5182(5) 0.1098(4) 0.0350(11) Uani 1 d .
C14 C 0.3262(5) 0.6608(5) 0.0699(4) 0.0347(11) Uani 1 d .
C12 C 0.1082(6) 0.8089(6) 0.0639(5) 0.0459(13) Uani 1 d .
H12 H 0.1652 0.8825 0.0364 0.055 Uiso 1 calc R
C2 C 0.1633(6) 0.3538(5) 0.1804(4) 0.0405(12) Uani 1 d .
C13 C 0.1693(5) 0.6933(5) 0.0857(4) 0.0360(11) Uani 1 d .
C8 C 0.0828(5) 0.5866(5) 0.1295(4) 0.0366(11) Uani 1 d .
C5 C 0.2281(9) 0.1062(6) 0.2362(5) 0.0619(17) Uani 1 d .
H5 H 0.2478 0.0214 0.2563 0.074 Uiso 1 calc R
C3 C 0.0529(7) 0.2670(6) 0.2235(5) 0.0524(14) Uani 1 d .
H3 H -0.0408 0.2912 0.2338 0.063 Uiso 1 calc R
C4 C 0.0890(9) 0.1429(6) 0.2504(6) 0.0641(18) Uani 1 d .
H4 H 0.0173 0.0816 0.2792 0.077 Uiso 1 calc R
C6 C 0.3380(7) 0.1919(6) 0.1931(5) 0.0519(14) Uani 1 d .
H6 H 0.4315 0.1666 0.1840 0.062 Uiso 1 calc R
C10 C -0.1244(6) 0.7042(6) 0.1242(5) 0.0519(15) Uani 1 d .
H10 H -0.2238 0.7093 0.1359 0.062 Uiso 1 calc R
C9 C -0.0659(6) 0.5876(6) 0.1481(5) 0.0446(13) Uani 1 d .
H9 H -0.1233 0.5137 0.1751 0.053 Uiso 1 calc R
C11 C -0.0396(6) 0.8132(6) 0.0837(5) 0.0510(14) Uani 1 d .
H11 H -0.0822 0.8907 0.0694 0.061 Uiso 1 calc R
O1 O 0.3465(4) 0.6595(4) -0.0480(3) 0.0406(9) Uani 1 d .
H1 H 0.3715 0.7378 -0.0640 0.061 Uiso 1 calc GR
C20 C 0.4708(6) 0.7498(6) 0.2623(5) 0.0479(13) Uani 1 d .
H20 H 0.4193 0.6762 0.2938 0.057 Uiso 1 calc R
C16 C 0.5247(6) 0.8696(5) 0.1001(5) 0.0419(12) Uani 1 d .
H16 H 0.5097 0.8789 0.0217 0.050 Uiso 1 calc R
C17 C 0.6259(6) 0.9655(6) 0.1711(6) 0.0504(14) Uani 1 d .
H17 H 0.6791 1.0386 0.1401 0.061 Uiso 1 calc R
C18 C 0.6474(6) 0.9529(6) 0.2856(6) 0.0551(15) Uani 1 d .
H18 H 0.7155 1.0177 0.3325 0.066 Uiso 1 calc R
C19 C 0.5694(7) 0.8449(7) 0.3333(5) 0.0539(15) Uani 1 d .
C21 C 0.5947(10) 0.8306(10) 0.4610(6) 0.092(3) Uani 1 d .
H21A H 0.5107 0.8554 0.4979 0.138 Uiso 1 calc GR
H21B H 0.6847 0.8896 0.4935 0.138 Uiso 1 calc GR
H21C H 0.6047 0.7378 0.4727 0.138 Uiso 1 calc GR
O3 O -0.1755(8) 0.3270(8) 0.4543(6) 0.125(3) Uani 1 d .
O2 O -0.2778(9) 0.4721(8) 0.5601(6) 0.123(3) Uani 1 d .
C23 C -0.2655(10) 0.4151(10) 0.4689(7) 0.082(2) Uani 1 d .
C22 C -0.3574(10) 0.4321(12) 0.3626(8) 0.108(3) Uani 1 d .
H22A H -0.3334 0.5239 0.3426 0.162 Uiso 1 calc GR
H22B H -0.4618 0.4138 0.3742 0.162 Uiso 1 calc GR
H22C H -0.3369 0.3696 0.3015 0.162 Uiso 1 calc GR
C25 C -0.063(2) 0.1882(13) 0.5708(11) 0.177(7) Uani 1 d .
C24 C -0.0702(17) 0.3116(16) 0.5515(12) 0.178(7) Uani 1 d .
H24 H -0.0127 0.3856 0.5961 0.214 Uiso 1 calc R

loop_
_atom_site_aniso_label
_atom_site_aniso_U_11
_atom_site_aniso_U_22
_atom_site_aniso_U_33
_atom_site_aniso_U_23
_atom_site_aniso_U_13
_atom_site_aniso_U_12
N1 0.032(2) 0.038(2) 0.042(2) 0.0006(18) 0.0105(17) 0.0065(17)
C15 0.027(2) 0.039(3) 0.037(3) 0.004(2) 0.0058(19) 0.0067(19)
N2 0.039(2) 0.039(2) 0.040(2) 0.0061(18) 0.0074(18) 0.0112(18)
C7 0.048(3) 0.039(3) 0.036(3) 0.002(2) 0.004(2) 0.007(2)
C1 0.032(2) 0.034(2) 0.041(3) 0.004(2) 0.009(2) 0.0080(19)
C14 0.033(2) 0.036(3) 0.037(3) 0.007(2) 0.0079(19) 0.0075(19)
C12 0.045(3) 0.050(3) 0.045(3) 0.006(2) 0.000(2) 0.015(2)
C2 0.047(3) 0.040(3) 0.035(3) 0.000(2) 0.009(2) 0.006(2)
C13 0.031(2) 0.040(3) 0.036(2) 0.000(2) 0.0028(19) 0.005(2)
C8 0.033(2) 0.042(3) 0.035(3) -0.004(2) 0.0048(19) 0.009(2)
C5 0.098(5) 0.041(3) 0.047(3) 0.006(3) 0.008(3) 0.007(3)
C3 0.054(3) 0.046(3) 0.056(4) 0.003(3) 0.017(3) -0.002(3)
C4 0.085(5) 0.045(3) 0.060(4) 0.007(3) 0.021(3) -0.006(3)
C6 0.066(4) 0.042(3) 0.051(3) 0.005(2) 0.010(3) 0.017(3)
C10 0.030(3) 0.068(4) 0.058(4) -0.007(3) 0.003(2) 0.015(3)
C9 0.031(3) 0.056(3) 0.046(3) -0.005(2) 0.009(2) 0.007(2)
C11 0.045(3) 0.061(4) 0.051(3) -0.001(3) 0.000(2) 0.028(3)
O1 0.041(2) 0.047(2) 0.0356(19) 0.0075(15) 0.0068(15) 0.0086(16)
C20 0.050(3) 0.054(3) 0.039(3) 0.010(2) 0.004(2) 0.002(3)
C16 0.040(3) 0.035(3) 0.052(3) 0.009(2) 0.005(2) 0.007(2)
C17 0.039(3) 0.044(3) 0.068(4) 0.008(3) 0.007(3) 0.006(2)
C18 0.039(3) 0.052(3) 0.069(4) -0.004(3) -0.005(3) 0.001(3)
C19 0.055(3) 0.059(4) 0.044(3) 0.003(3) -0.004(3) 0.003(3)
C21 0.109(7) 0.107(7) 0.044(4) 0.005(4) -0.019(4) -0.017(5)
O3 0.117(5) 0.167(7) 0.085(4) -0.031(4) -0.039(4) 0.062(5)
O2 0.143(6) 0.143(6) 0.080(5) -0.010(4) 0.019(4) 0.018(5)
C23 0.076(5) 0.105(7) 0.064(5) 0.007(5) 0.011(4) 0.005(5)
C22 0.082(6) 0.168(10) 0.077(6) 0.038(6) -0.003(5) 0.025(6)
C25 0.30(2) 0.103(9) 0.109(9) 0.008(7) -0.079(11) 0.034(11)
C24 0.206(15) 0.149(12) 0.151(12) -0.024(10) -0.131(11) 0.045(11)

loop_
_atom_type_symbol
_atom_type_description
_atom_type_scat_dispersion_real
_atom_type_scat_dispersion_imag
_atom_type_scat_source
C C 0.0033 0.0016 'International Tables Vol C Tables 4.2.6.8 and 6.1.1.4'
H H 0.0000 0.0000 'International Tables Vol C Tables 4.2.6.8 and 6.1.1.4'
N N 0.0061 0.0033 'International Tables Vol C Tables 4.2.6.8 and 6.1.1.4'
O O 0.0106 0.0060 'International Tables Vol C Tables 4.2.6.8 and 6.1.1.4'

loop_
_geom_angle_atom_site_label_1
_geom_angle_atom_site_label_2
_geom_angle_atom_site_label_3
_geom_angle
C1 N1 C2 108.2(4)
C1 N1 C8 110.9(4)
C2 N1 C8 140.8(4)
C20 C15 C14 121.7(5)
C20 C15 C16 118.1(5)
C16 C15 C14 120.0(4)
C1 N2 C7 103.7(4)
N2 C7 C2 111.1(4)
C6 C7 N2 129.4(5)
C6 C7 C2 119.5(5)
N1 C1 C14 110.9(4)
N2 C1 N1 113.4(4)
N2 C1 C14 135.7(4)
C15 C14 C1 112.1(4)
C15 C14 C13 111.2(4)
C1 C14 C13 99.2(4)
O1 C14 C15 113.2(4)
O1 C14 C1 111.9(4)
O1 C14 C13 108.4(4)
C13 C12 C11 118.7(6)
N1 C2 C7 103.6(4)
N1 C2 C3 134.0(5)
C3 C2 C7 122.4(5)
C12 C13 C14 129.5(5)
C12 C13 C8 119.3(5)
C8 C13 C14 111.1(4)
C13 C8 N1 107.9(4)
C9 C8 N1 129.1(5)
C9 C8 C13 123.0(5)
C6 C5 C4 121.5(6)
C4 C3 C2 116.4(6)
C3 C4 C5 122.3(6)
C5 C6 C7 117.9(6)
C11 C10 C9 121.9(5)
C10 C9 C8 116.3(5)
C10 C11 C12 120.8(5)
C19 C20 C15 122.1(5)
C17 C16 C15 120.1(5)
C18 C17 C16 120.2(6)
C17 C18 C19 120.8(6)
C20 C19 C18 118.6(6)
C20 C19 C21 120.7(6)
C18 C19 C21 120.7(6)
C23 O3 C24 117.4(9)
O3 C23 C22 113.0(8)
O2 C23 O3 123.6(9)
O2 C23 C22 123.4(10)
C25 C24 O3 114.5(12)

loop_
_geom_bond_atom_site_label_1
_geom_bond_atom_site_label_2
_geom_bond_distance
N1 C1 1.356(6)
N1 C2 1.374(6)
N1 C8 1.409(6)
C15 C14 1.519(7)
C15 C20 1.374(7)
C15 C16 1.391(7)
N2 C7 1.396(7)
N2 C1 1.313(6)
C7 C2 1.405(7)
C7 C6 1.394(7)
C1 C14 1.520(7)
C14 C13 1.526(6)
C14 O1 1.410(6)
C12 C13 1.377(7)
C12 C11 1.384(8)
C2 C3 1.382(8)
C13 C8 1.386(7)
C8 C9 1.383(7)
C5 C4 1.381(10)
C5 C6 1.372(9)
C3 C4 1.374(9)
C10 C9 1.381(8)
C10 C11 1.377(9)
C20 C19 1.371(8)
C16 C17 1.386(8)
C17 C18 1.356(9)
C18 C19 1.382(9)
C19 C21 1.514(9)
O3 C23 1.292(11)
O3 C24 1.449(11)
O2 C23 1.192(10)
C23 C22 1.468(11)
C25 C24 1.276(16)
